data_9007379
loop_
_publ_author_name
'Koch-Muller M'
'Dera, P.'
'Fei, Y.'
'Hellwig, H.'
'Liu, Z.'
'Van Orman, J.'
'Wirth, R.'

_publ_section_title
;
 Polymorphic phase transition in Superhydrous Phase B
 Sample: MKM0105
 Note: z(O6) corrected by authors
;
_journal_name_full 'Physics and Chemistry of Minerals'
_journal_page_first 349
_journal_page_last 361
_journal_paper_doi 10.1007/s00269-005-0007-4
_journal_volume 32
_journal_year 2005
_chemical_formula_sum 'H4 Mg10 O18 Si3'
_chemical_name_common 'Superhydrous Phase B'
_chemical_name_mineral 'Superhydrous Phase B'
_space_group_IT_number 34
_symmetry_space_group_name_Hall 'P 2 -2n'
_symmetry_space_group_name_H-M 'P n n 2'
_cell_angle_alpha 90
_cell_angle_beta 90
_cell_angle_gamma 90
_cell_length_a 14.024
_cell_length_b 5.109
_cell_length_c 8.733
_cell_formula_units_Z 2
_cell_volume 625.707
_database_code_amcsd 0008972
_exptl_crystal_density_diffrn 3.287
_cod_original_formula_sum 'Mg10 Si3 O18 H4'
_cod_database_code 9007379

loop_
_space_group_symop_operation_xyz
x,y,z
1/2+x,1/2-y,1/2+z
1/2-x,1/2+y,1/2+z
-x,-y,z

loop_
_atom_site_label
_atom_site_fract_x
_atom_site_fract_y
_atom_site_fract_z
Mg1 0.17310 0.32790 0.00530
Mg2A 0.17750 0.83580 0.17520
Mg2B 0.32400 0.34610 0.32420
Mg3A 0.00000 0.50000 0.82860
Mg3B 0.00000 0.50000 0.18700
Mg4A 0.00000 0.00000 0.66250
Mg4B 0.00000 0.00000 0.34550
Si1 0.00000 0.00000 0.00770
Si2 0.37660 0.01410 0.00510
O1 0.41530 0.70880 0.99360
O2 0.07830 0.69310 0.00500
O3A 0.24950 0.02200 0.34510
O3B 0.25520 0.51200 0.16200
O4A 0.07600 0.14400 0.15310
O4B 0.42980 0.64700 0.36190
O5A 0.41450 0.15300 0.15990
O5B 0.08890 0.68500 0.34790
O6 0.25980 0.00480 0.00700
H1 0.30000 0.60000 0.10000
H2 0.27000 0.18000 0.45000

loop_
_cod_related_entry_id
_cod_related_entry_database
_cod_related_entry_code
1 AMCSD 0008972
